data_2223714
loop_
_publ_author_name
'Doumbia, Mohamadou Lamine'
'Bouhfid, Rachid'
'Essassi, El Mokhtar'
'El Ammari, Lahcen'

_publ_section_title
;
 5-Methyl-3-[1-(2-pyridylmethyl)-1<i>H</i>-benzimidazol-2-ylmethyl]isoxazole
;
_journal_coeditor_code DN2494
_journal_issue 11
_journal_name_full 'Acta Crystallographica Section E'
_journal_page_first o2714
_journal_page_last o2715
_journal_paper_doi 10.1107/S1600536809040100
_journal_volume 65
_journal_year 2009
_chemical_formula_iupac 'C18 H16 N4 O'
_chemical_formula_moiety 'C18 H16 N4 O'
_chemical_formula_sum 'C18 H16 N4 O'
_chemical_formula_weight 304.35
_chemical_name_systematic
;
5-Methyl-3-[1-(2-pyridylmethyl)-1<i>H</i>-benzimidazol-2-ylmethyl]isoxazole
;
_space_group_IT_number 14
_symmetry_cell_setting monoclinic
_symmetry_space_group_name_Hall '-P 2yn'
_symmetry_space_group_name_H-M 'P 1 21/n 1'
_atom_sites_solution_hydrogens geom
_atom_sites_solution_primary direct
_atom_sites_solution_secondary difmap
_audit_creation_method SHELXL-97
_cell_angle_alpha 90.0
_cell_angle_beta 103.1360(10)
_cell_angle_gamma 90.0
_cell_formula_units_Z 4
_cell_length_a 11.0761(2)
_cell_length_b 8.65350(10)
_cell_length_c 16.5920(3)
_cell_measurement_reflns_used 3567
_cell_measurement_temperature 298(2)
_cell_measurement_theta_max 27.52
_cell_measurement_theta_min 2.52
_cell_volume 1548.68(4)
_computing_cell_refinement 'SAINT (Bruker, 2005)'
_computing_data_collection 'APEX2 (Bruker, 2005)'
_computing_data_reduction 'SAINT (Bruker, 2005)'
_computing_molecular_graphics 'ORTEP-3 for Windows (Farrugia, 1997) and PLATON (Spek, 2009)'
_computing_publication_material 'WinGX (Farrugia, 1999)'
_computing_structure_refinement 'SHELXL97 (Sheldrick, 2008)'
_computing_structure_solution 'SHELXS97 (Sheldrick, 2008)'
_diffrn_ambient_temperature 298(2)
_diffrn_measured_fraction_theta_full 0.999
_diffrn_measured_fraction_theta_max 0.999
_diffrn_measurement_device_type 'Bruker X8 APEX Diffractometer'
_diffrn_measurement_method '\f and \w'
_diffrn_radiation_monochromator graphite
_diffrn_radiation_source 'fine-focus sealed tube'
_diffrn_radiation_type MoK\a
_diffrn_radiation_wavelength 0.71073
_diffrn_reflns_av_R_equivalents 0.0470
_diffrn_reflns_av_sigmaI/netI 0.0287
_diffrn_reflns_limit_h_max 14
_diffrn_reflns_limit_h_min -14
_diffrn_reflns_limit_k_max 11
_diffrn_reflns_limit_k_min -11
_diffrn_reflns_limit_l_max 17
_diffrn_reflns_limit_l_min -21
_diffrn_reflns_number 29777
_diffrn_reflns_theta_full 27.52
_diffrn_reflns_theta_max 27.52
_diffrn_reflns_theta_min 2.52
_diffrn_standards_number 0
_exptl_absorpt_coefficient_mu 0.085
_exptl_absorpt_correction_type none
_exptl_crystal_colour white
_exptl_crystal_density_diffrn 1.305
_exptl_crystal_density_method 'not measured'
_exptl_crystal_description block
_exptl_crystal_F_000 640
_exptl_crystal_size_max 0.28
_exptl_crystal_size_mid 0.16
_exptl_crystal_size_min 0.06
_refine_diff_density_max 0.153
_refine_diff_density_min -0.137
_refine_ls_extinction_coef 0.0099(13)
_refine_ls_extinction_expression Fc^*^=kFc[1+0.001xFc^2^\l^3^/sin(2\q)]^-1/4^
_refine_ls_extinction_method 'SHELXL97 (Sheldrick, 2008)'
_refine_ls_goodness_of_fit_ref 1.009
_refine_ls_hydrogen_treatment constr
_refine_ls_matrix_type full
_refine_ls_number_parameters 214
_refine_ls_number_reflns 3567
_refine_ls_number_restraints 0
_refine_ls_restrained_S_all 1.009
_refine_ls_R_factor_all 0.0678
_refine_ls_R_factor_gt 0.0396
_refine_ls_shift/su_max 0.000
_refine_ls_shift/su_mean 0.000
_refine_ls_structure_factor_coef Fsqd
_refine_ls_weighting_details 'calc w=1/[\s^2^(Fo^2^)+(0.0445P)^2^+0.2578P] where P=(Fo^2^+2Fc^2^)/3'
_refine_ls_weighting_scheme calc
_refine_ls_wR_factor_gt 0.0913
_refine_ls_wR_factor_ref 0.1048
_reflns_number_gt 2460
_reflns_number_total 3567
_reflns_threshold_expression I>2\s(I)
_cod_data_source_file dn2494.cif
_cod_data_source_block I
_cod_original_sg_symbol_H-M 'P 21/n'
_cod_database_code 2223714
_cod_database_fobs_code 2223714

loop_
_symmetry_equiv_pos_as_xyz
'x, y, z'
'-x+1/2, y+1/2, -z+1/2'
'-x, -y, -z'
'x-1/2, -y-1/2, z-1/2'

loop_
_atom_site_type_symbol
_atom_site_label
_atom_site_fract_x
_atom_site_fract_y
_atom_site_fract_z
_atom_site_U_iso_or_equiv
_atom_site_adp_type
_atom_site_calc_flag
_atom_site_refinement_flags
_atom_site_occupancy
_atom_site_disorder_assembly
_atom_site_disorder_group
O O1 0.35108(10) -0.03671(13) 0.02360(6) 0.0584(3) Uani d . 1 . .
N N1 0.28238(12) 0.07631(17) 0.05503(8) 0.0587(4) Uani d . 1 . .
N N2 0.14275(11) 0.00694(14) 0.28340(7) 0.0462(3) Uani d . 1 . .
N N3 0.02122(11) 0.07134(13) 0.16088(7) 0.0421(3) Uani d . 1 . .
N N4 -0.03858(11) 0.38647(14) 0.14258(7) 0.0472(3) Uani d . 1 . .
C C1 0.41164(13) -0.12534(17) 0.08719(9) 0.0461(4) Uani d . 1 . .
C C2 0.38459(14) -0.07581(17) 0.15741(9) 0.0467(4) Uani d . 1 . .
H H2 0.4130 -0.1163 0.2102 0.056 Uiso calc R 1 . .
C C3 0.30411(13) 0.05044(16) 0.13448(9) 0.0438(3) Uani d . 1 . .
C C4 0.24511(14) 0.15139(17) 0.18861(9) 0.0519(4) Uani d . 1 . .
H H4B 0.3067 0.1774 0.2384 0.061(5) Uiso calc R 1 . .
H H4A 0.2178 0.2469 0.1595 0.067(5) Uiso calc R 1 . .
C C5 0.13705(13) 0.07608(15) 0.21254(8) 0.0414(3) Uani d . 1 . .
C C6 0.02351(13) -0.04756(15) 0.27876(8) 0.0428(3) Uani d . 1 . .
C C7 -0.02328(16) -0.13135(18) 0.33632(10) 0.0559(4) Uani d . 1 . .
H H7 0.0275 -0.1608 0.3866 0.067 Uiso calc R 1 . .
C C8 -0.14703(17) -0.1693(2) 0.31653(11) 0.0655(5) Uani d . 1 . .
H H8 -0.1803 -0.2249 0.3543 0.079 Uiso calc R 1 . .
C C9 -0.22337(16) -0.1265(2) 0.24140(11) 0.0657(5) Uani d . 1 . .
H H9 -0.3067 -0.1538 0.2302 0.079 Uiso calc R 1 . .
C C10 -0.17938(14) -0.04485(19) 0.18304(10) 0.0553(4) Uani d . 1 . .
H H10 -0.2307 -0.0165 0.1327 0.066 Uiso calc R 1 . .
C C11 -0.05416(13) -0.00683(15) 0.20323(8) 0.0416(3) Uani d . 1 . .
C C12 -0.01820(15) 0.13746(17) 0.07846(8) 0.0469(4) Uani d . 1 . .
H H12A -0.0812 0.0708 0.0458 0.052(4) Uiso calc R 1 . .
H H12B 0.0521 0.1375 0.0526 0.056(4) Uiso calc R 1 . .
C C13 -0.06934(12) 0.29955(15) 0.07513(7) 0.0380(3) Uani d . 1 . .
C C14 -0.08168(16) 0.53187(18) 0.13659(10) 0.0568(4) Uani d . 1 . .
H H14 -0.0619 0.5940 0.1835 0.068 Uiso calc R 1 . .
C C15 -0.15277(16) 0.5944(2) 0.06597(11) 0.0610(4) Uani d . 1 . .
H H15 -0.1801 0.6961 0.0650 0.073 Uiso calc R 1 . .
C C16 -0.18271(15) 0.5037(2) -0.00321(10) 0.0600(4) Uani d . 1 . .
H H16 -0.2305 0.5428 -0.0524 0.072 Uiso calc R 1 . .
C C17 -0.14106(13) 0.35385(18) 0.00120(9) 0.0496(4) Uani d . 1 . .
H H17 -0.1608 0.2897 -0.0449 0.060 Uiso calc R 1 . .
C C18 0.48944(16) -0.2503(2) 0.06534(11) 0.0633(4) Uani d . 1 . .
H H18A 0.4381 -0.3218 0.0286 0.095 Uiso calc R 1 . .
H H18B 0.5309 -0.3033 0.1147 0.095 Uiso calc R 1 . .
H H18C 0.5499 -0.2068 0.0386 0.095 Uiso calc R 1 . .

loop_
_atom_site_aniso_label
_atom_site_aniso_U_11
_atom_site_aniso_U_22
_atom_site_aniso_U_33
_atom_site_aniso_U_12
_atom_site_aniso_U_13
_atom_site_aniso_U_23
O1 0.0632(7) 0.0749(8) 0.0368(6) 0.0062(6) 0.0106(5) 0.0119(5)
N1 0.0609(8) 0.0670(9) 0.0474(8) 0.0091(7) 0.0107(6) 0.0143(6)
N2 0.0487(7) 0.0438(7) 0.0433(7) 0.0026(5) 0.0050(5) 0.0042(5)
N3 0.0491(7) 0.0372(6) 0.0381(6) 0.0050(5) 0.0062(5) 0.0019(5)
N4 0.0572(7) 0.0463(7) 0.0355(6) 0.0096(6) 0.0050(5) -0.0026(5)
C1 0.0454(8) 0.0521(9) 0.0390(8) -0.0074(7) 0.0056(6) 0.0096(6)
C2 0.0527(8) 0.0491(8) 0.0355(7) -0.0054(7) 0.0040(6) 0.0085(6)
C3 0.0440(8) 0.0443(8) 0.0414(8) -0.0110(6) 0.0059(6) 0.0065(6)
C4 0.0578(9) 0.0440(8) 0.0526(9) -0.0097(7) 0.0100(7) -0.0012(7)
C5 0.0484(8) 0.0321(7) 0.0420(8) 0.0014(6) 0.0068(6) -0.0029(6)
C6 0.0475(8) 0.0373(7) 0.0432(8) 0.0054(6) 0.0096(6) -0.0002(6)
C7 0.0647(10) 0.0542(9) 0.0504(9) 0.0019(8) 0.0161(8) 0.0061(7)
C8 0.0718(12) 0.0661(11) 0.0664(11) -0.0091(9) 0.0321(9) -0.0011(9)
C9 0.0516(10) 0.0804(12) 0.0689(11) -0.0106(9) 0.0216(9) -0.0147(10)
C10 0.0481(9) 0.0634(10) 0.0520(9) 0.0048(7) 0.0063(7) -0.0097(8)
C11 0.0475(8) 0.0354(7) 0.0419(8) 0.0058(6) 0.0100(6) -0.0044(6)
C12 0.0575(9) 0.0478(8) 0.0337(7) 0.0062(7) 0.0068(6) -0.0024(6)
C13 0.0392(7) 0.0435(8) 0.0306(7) 0.0010(6) 0.0067(5) 0.0019(6)
C14 0.0714(11) 0.0463(9) 0.0523(9) 0.0088(8) 0.0136(8) -0.0049(7)
C15 0.0641(10) 0.0475(9) 0.0717(12) 0.0137(8) 0.0164(9) 0.0134(8)
C16 0.0548(9) 0.0641(10) 0.0551(10) 0.0061(8) 0.0001(7) 0.0237(8)
C17 0.0514(9) 0.0563(9) 0.0365(8) -0.0040(7) 0.0004(6) 0.0035(7)
C18 0.0676(11) 0.0635(10) 0.0621(10) 0.0020(8) 0.0216(9) 0.0026(8)

loop_
_atom_type_symbol
_atom_type_description
_atom_type_scat_dispersion_real
_atom_type_scat_dispersion_imag
_atom_type_scat_source
C C 0.0033 0.0016 'International Tables Vol C Tables 4.2.6.8 and 6.1.1.4'
H H 0.0000 0.0000 'International Tables Vol C Tables 4.2.6.8 and 6.1.1.4'
N N 0.0061 0.0033 'International Tables Vol C Tables 4.2.6.8 and 6.1.1.4'
O O 0.0106 0.0060 'International Tables Vol C Tables 4.2.6.8 and 6.1.1.4'

loop_
_geom_angle_atom_site_label_1
_geom_angle_atom_site_label_2
_geom_angle_atom_site_label_3
_geom_angle_site_symmetry_1
_geom_angle_site_symmetry_3
_geom_angle
_geom_angle_publ_flag
C1 O1 N1 . . 108.57(11) ?
C3 N1 O1 . . 105.28(11) ?
C5 N2 C6 . . 104.75(11) ?
C5 N3 C11 . . 106.49(11) ?
C5 N3 C12 . . 127.86(12) ?
C11 N3 C12 . . 125.63(12) ?
C13 N4 C14 . . 116.77(12) ?
C2 C1 O1 . . 109.15(13) ?
C2 C1 C18 . . 134.95(14) ?
O1 C1 C18 . . 115.90(13) ?
C1 C2 C3 . . 105.48(12) ?
C1 C2 H2 . . 127.3 ?
C3 C2 H2 . . 127.3 ?
N1 C3 C2 . . 111.51(13) ?
N1 C3 C4 . . 119.88(13) ?
C2 C3 C4 . . 128.61(13) ?
C5 C4 C3 . . 112.85(12) ?
C5 C4 H4B . . 109.0 ?
C3 C4 H4B . . 109.0 ?
C5 C4 H4A . . 109.0 ?
C3 C4 H4A . . 109.0 ?
H4B C4 H4A . . 107.8 ?
N2 C5 N3 . . 113.28(12) ?
N2 C5 C4 . . 124.10(13) ?
N3 C5 C4 . . 122.62(12) ?
N2 C6 C7 . . 129.63(13) ?
N2 C6 C11 . . 110.42(12) ?
C7 C6 C11 . . 119.95(14) ?
C8 C7 C6 . . 117.89(15) ?
C8 C7 H7 . . 121.1 ?
C6 C7 H7 . . 121.1 ?
C7 C8 C9 . . 121.43(16) ?
C7 C8 H8 . . 119.3 ?
C9 C8 H8 . . 119.3 ?
C10 C9 C8 . . 121.93(16) ?
C10 C9 H9 . . 119.0 ?
C8 C9 H9 . . 119.0 ?
C9 C10 C11 . . 116.48(15) ?
C9 C10 H10 . . 121.8 ?
C11 C10 H10 . . 121.8 ?
N3 C11 C10 . . 132.63(13) ?
N3 C11 C6 . . 105.05(12) ?
C10 C11 C6 . . 122.32(14) ?
N3 C12 C13 . . 115.46(11) ?
N3 C12 H12A . . 108.4 ?
C13 C12 H12A . . 108.4 ?
N3 C12 H12B . . 108.4 ?
C13 C12 H12B . . 108.4 ?
H12A C12 H12B . . 107.5 ?
N4 C13 C17 . . 122.74(13) ?
N4 C13 C12 . . 118.28(11) ?
C17 C13 C12 . . 118.90(12) ?
N4 C14 C15 . . 124.12(15) ?
N4 C14 H14 . . 117.9 ?
C15 C14 H14 . . 117.9 ?
C14 C15 C16 . . 118.38(15) ?
C14 C15 H15 . . 120.8 ?
C16 C15 H15 . . 120.8 ?
C15 C16 C17 . . 118.87(14) ?
C15 C16 H16 . . 120.6 ?
C17 C16 H16 . . 120.6 ?
C16 C17 C13 . . 119.12(14) ?
C16 C17 H17 . . 120.4 ?
C13 C17 H17 . . 120.4 ?
C1 C18 H18A . . 109.5 ?
C1 C18 H18B . . 109.5 ?
H18A C18 H18B . . 109.5 ?
C1 C18 H18C . . 109.5 ?
H18A C18 H18C . . 109.5 ?
H18B C18 H18C . . 109.5 ?

loop_
_geom_bond_atom_site_label_1
_geom_bond_atom_site_label_2
_geom_bond_site_symmetry_2
_geom_bond_distance
_geom_bond_publ_flag
O1 C1 . 1.3526(17) ?
O1 N1 . 1.4100(17) ?
N1 C3 . 1.3044(17) ?
N2 C5 . 1.3079(17) ?
N2 C6 . 1.3880(18) ?
N3 C5 . 1.3720(17) ?
N3 C11 . 1.3840(18) ?
N3 C12 . 1.4548(16) ?
N4 C13 . 1.3270(16) ?
N4 C14 . 1.3414(19) ?
C1 C2 . 1.338(2) ?
C1 C18 . 1.478(2) ?
C2 C3 . 1.407(2) ?
C2 H2 . 0.9300 ?
C3 C4 . 1.504(2) ?
C4 C5 . 1.494(2) ?
C4 H4B . 0.9700 ?
C4 H4A . 0.9700 ?
C6 C7 . 1.390(2) ?
C6 C11 . 1.3945(19) ?
C7 C8 . 1.375(2) ?
C7 H7 . 0.9300 ?
C8 C9 . 1.388(2) ?
C8 H8 . 0.9300 ?
C9 C10 . 1.374(2) ?
C9 H9 . 0.9300 ?
C10 C11 . 1.390(2) ?
C10 H10 . 0.9300 ?
C12 C13 . 1.5090(19) ?
C12 H12A . 0.9700 ?
C12 H12B . 0.9700 ?
C13 C17 . 1.3833(18) ?
C14 C15 . 1.366(2) ?
C14 H14 . 0.9300 ?
C15 C16 . 1.368(2) ?
C15 H15 . 0.9300 ?
C16 C17 . 1.372(2) ?
C16 H16 . 0.9300 ?
C17 H17 . 0.9300 ?
C18 H18A . 0.9600 ?
C18 H18B . 0.9600 ?
C18 H18C . 0.9600 ?

loop_
_geom_hbond_atom_site_label_D
_geom_hbond_atom_site_label_H
_geom_hbond_atom_site_label_A
_geom_hbond_site_symmetry_A
_geom_hbond_distance_DH
_geom_hbond_distance_HA
_geom_hbond_distance_DA
_geom_hbond_angle_DHA
_geom_hbond_publ_flag
C2 H2 N4 2_545 0.93 2.52 3.385(2) 155 yes
C12 H12B N1 . 0.97 2.60 3.479(2) 151 yes

loop_
_cod_related_entry_id
_cod_related_entry_database
_cod_related_entry_code
1 ChemSpider 24743457
